data_2232686
loop_
_publ_author_name
'Dobrowolski, Micha\/l A.'
'Struga, Marta'
'Szulczyk, Daniel'

_publ_section_title
;
 6-Bromo-2-methylsulfanyl-1,3-benzothiazole
;
_journal_coeditor_code GK2424
_journal_issue 12
_journal_name_full 'Acta Crystallographica Section E'
_journal_page_first o3446
_journal_page_last o3447
_journal_paper_doi 10.1107/S160053681105015X
_journal_volume 67
_journal_year 2011
_chemical_formula_iupac 'C8 H6 Br N S2'
_chemical_formula_moiety 'C8 H6 Br N S2'
_chemical_formula_sum 'C8 H6 Br N S2'
_chemical_formula_weight 260.18
_chemical_melting_point_gt 371
_chemical_melting_point_lt 374
_chemical_name_systematic
;
6-Bromo-2-methylsulfanyl-1,3-benzothiazole
;
_space_group_IT_number 4
_symmetry_cell_setting monoclinic
_symmetry_space_group_name_Hall 'P 2yb'
_symmetry_space_group_name_H-M 'P 1 21 1'
_atom_sites_solution_hydrogens geom
_atom_sites_solution_primary direct
_atom_sites_solution_secondary difmap
_audit_creation_method SHELXL-97
_cell_angle_alpha 90.00
_cell_angle_beta 96.353(4)
_cell_angle_gamma 90.00
_cell_formula_units_Z 2
_cell_length_a 9.7843(4)
_cell_length_b 3.9514(2)
_cell_length_c 11.6076(5)
_cell_measurement_reflns_used 2764
_cell_measurement_temperature 100(2)
_cell_measurement_theta_max 28.49
_cell_measurement_theta_min 2.88
_cell_volume 446.01(3)
_computing_cell_refinement 'CrysAlis RED (Oxford Diffraction, 2009)'
_computing_data_collection 'CrysAlis CCD (Oxford Diffraction, 2009)'
_computing_data_reduction 'CrysAlis RED (Oxford Diffraction, 2009)'
_computing_molecular_graphics 'Mercury (Macrae et al., 2006)'
_computing_publication_material 'publCIF (Westrip, 2010)'
_computing_structure_refinement 'SHELXL97 (Sheldrick, 2008)'
_computing_structure_solution 'SHELXS97 (Sheldrick, 2008)'
_diffrn_ambient_temperature 100(2)
_diffrn_detector_area_resol_mean 8.6479
_diffrn_measured_fraction_theta_full 0.993
_diffrn_measured_fraction_theta_max 0.993
_diffrn_measurement_device_type 'Oxford Diffraction Xcalibur S'
_diffrn_measurement_method 'phi and omega scans'
_diffrn_radiation_monochromator graphite
_diffrn_radiation_source 'fine-focus sealed tube'
_diffrn_radiation_type MoK\a
_diffrn_radiation_wavelength 0.71073
_diffrn_reflns_av_R_equivalents 0.0236
_diffrn_reflns_av_sigmaI/netI 0.0320
_diffrn_reflns_limit_h_max 11
_diffrn_reflns_limit_h_min -11
_diffrn_reflns_limit_k_max 3
_diffrn_reflns_limit_k_min -4
_diffrn_reflns_limit_l_max 13
_diffrn_reflns_limit_l_min -13
_diffrn_reflns_number 3437
_diffrn_reflns_theta_full 25.04
_diffrn_reflns_theta_max 25.04
_diffrn_reflns_theta_min 2.89
_diffrn_standards_decay_% 0
_diffrn_standards_interval_count 0
_diffrn_standards_interval_time 0
_diffrn_standards_number 0
_exptl_absorpt_coefficient_mu 5.013
_exptl_absorpt_correction_T_max 0.606
_exptl_absorpt_correction_T_min 0.422
_exptl_absorpt_correction_type multi-scan
_exptl_absorpt_process_details
;
(CrysAlis RED; Oxford Diffraction, 2009)
;
_exptl_crystal_colour colourless
_exptl_crystal_density_diffrn 1.937
_exptl_crystal_density_method 'not measured'
_exptl_crystal_description needle
_exptl_crystal_F_000 256
_exptl_crystal_size_max 0.4
_exptl_crystal_size_mid 0.15
_exptl_crystal_size_min 0.1
_refine_diff_density_max 0.355
_refine_diff_density_min -0.220
_refine_ls_abs_structure_details 'Flack (1983), 315 Friedel pairs'
_refine_ls_abs_structure_Flack 0.005(9)
_refine_ls_extinction_method none
_refine_ls_goodness_of_fit_ref 0.987
_refine_ls_hydrogen_treatment constr
_refine_ls_matrix_type full
_refine_ls_number_parameters 110
_refine_ls_number_reflns 1227
_refine_ls_number_restraints 1
_refine_ls_restrained_S_all 0.987
_refine_ls_R_factor_all 0.0195
_refine_ls_R_factor_gt 0.0165
_refine_ls_shift/su_max 0.002
_refine_ls_shift/su_mean 0.000
_refine_ls_structure_factor_coef Fsqd
_refine_ls_weighting_details 'calc w=1/[\s^2^(Fo^2^)+(0.0143P)^2^] where P=(Fo^2^+2Fc^2^)/3'
_refine_ls_weighting_scheme calc
_refine_ls_wR_factor_gt 0.0329
_refine_ls_wR_factor_ref 0.0332
_reflns_number_gt 1125
_reflns_number_total 1227
_reflns_threshold_expression I>2sigma(I)
_cod_data_source_file gk2424.cif
_cod_data_source_block I
_cod_original_sg_symbol_H-M 'P 21'
_cod_database_code 2232686
_cod_database_fobs_code 2232686

loop_
_symmetry_equiv_pos_as_xyz
'x, y, z'
'-x, y+1/2, -z'

loop_
_atom_site_type_symbol
_atom_site_label
_atom_site_fract_x
_atom_site_fract_y
_atom_site_fract_z
_atom_site_U_iso_or_equiv
_atom_site_adp_type
_atom_site_calc_flag
_atom_site_refinement_flags
_atom_site_occupancy
_atom_site_symmetry_multiplicity
C C1 0.7671(3) 0.6254(7) 0.9919(3) 0.0141(7) Uani d . 1 1
C C2 0.8559(3) 0.5366(12) 0.9147(2) 0.0123(6) Uani d . 1 1
C C3 0.8181(3) 0.6157(7) 0.7984(3) 0.0121(7) Uani d . 1 1
C C4 0.6939(3) 0.7815(8) 0.7626(3) 0.0121(7) Uani d . 1 1
C C5 0.6060(3) 0.8712(7) 0.8439(3) 0.0137(7) Uani d . 1 1
C C6 0.6430(3) 0.7938(8) 0.9590(3) 0.0135(7) Uani d . 1 1
C C7 0.7722(3) 0.7402(8) 0.5934(3) 0.0127(7) Uani d . 1 1
C C8 0.6257(3) 0.9551(10) 0.3940(3) 0.0192(8) Uani d . 1 1
N N1 0.6702(3) 0.8486(6) 0.6440(2) 0.0131(6) Uani d . 1 1
S S1 0.90775(7) 0.5420(3) 0.68048(6) 0.01509(19) Uani d . 1 1
S S2 0.79094(8) 0.7776(2) 0.44632(7) 0.01761(19) Uani d . 1 1
Br Br1 0.81246(3) 0.50973(9) 1.15124(2) 0.01701(9) Uani d . 1 1
H H2 0.9403 0.4254 0.9390 0.015 Uiso calc R 1 1
H H5 0.5218 0.9841 0.8205 0.016 Uiso calc R 1 1
H H6 0.5845 0.8546 1.0158 0.016 Uiso calc R 1 1
H H8A 0.6084 1.1556 0.4399 0.029 Uiso calc R 1 1
H H8B 0.5537 0.7867 0.4011 0.029 Uiso calc R 1 1
H H8C 0.6254 1.0196 0.3124 0.029 Uiso calc R 1 1

loop_
_atom_site_aniso_label
_atom_site_aniso_U_11
_atom_site_aniso_U_22
_atom_site_aniso_U_33
_atom_site_aniso_U_12
_atom_site_aniso_U_13
_atom_site_aniso_U_23
C1 0.0180(18) 0.0130(17) 0.0109(16) -0.0034(13) -0.0003(14) 0.0000(13)
C2 0.0133(13) 0.0076(16) 0.0157(14) -0.0013(16) 0.0000(10) 0.0028(16)
C3 0.0103(16) 0.0095(15) 0.0169(16) -0.0012(12) 0.0029(13) -0.0044(12)
C4 0.0120(17) 0.0099(16) 0.0144(17) -0.0050(14) 0.0012(13) -0.0032(14)
C5 0.0122(17) 0.0110(15) 0.0178(18) 0.0005(12) 0.0013(13) -0.0010(13)
C6 0.0134(17) 0.0123(16) 0.0157(18) -0.0017(14) 0.0051(13) -0.0050(14)
C7 0.0137(17) 0.0090(15) 0.0150(17) -0.0048(14) -0.0001(14) -0.0006(14)
C8 0.0213(17) 0.019(2) 0.0171(16) -0.0014(17) -0.0006(13) 0.0025(17)
N1 0.0132(15) 0.0136(13) 0.0122(14) -0.0018(11) 0.0011(11) 0.0012(11)
S1 0.0140(4) 0.0166(5) 0.0149(4) 0.0027(5) 0.0027(3) -0.0012(5)
S2 0.0190(5) 0.0197(4) 0.0149(4) 0.0020(4) 0.0049(3) 0.0010(4)
Br1 0.02064(16) 0.01663(14) 0.01365(15) 0.0003(2) 0.00146(11) 0.0021(2)

loop_
_atom_type_symbol
_atom_type_description
_atom_type_scat_dispersion_real
_atom_type_scat_dispersion_imag
_atom_type_scat_source
C C 0.0033 0.0016 'International Tables Vol C Tables 4.2.6.8 and 6.1.1.4'
H H 0.0000 0.0000 'International Tables Vol C Tables 4.2.6.8 and 6.1.1.4'
N N 0.0061 0.0033 'International Tables Vol C Tables 4.2.6.8 and 6.1.1.4'
S S 0.1246 0.1234 'International Tables Vol C Tables 4.2.6.8 and 6.1.1.4'
Br Br -0.2901 2.4595 'International Tables Vol C Tables 4.2.6.8 and 6.1.1.4'

loop_
_geom_angle_atom_site_label_1
_geom_angle_atom_site_label_2
_geom_angle_atom_site_label_3
_geom_angle
C3 S1 C7 87.90(14)
C7 N1 C4 109.5(3)
C1 C2 C3 117.3(3)
C1 C2 H2 121.3
C3 C2 H2 121.3
C2 C1 C6 122.7(3)
C2 C1 Br1 118.6(2)
C6 C1 Br1 118.7(2)
C5 C6 C1 119.8(3)
C5 C6 H6 120.1
C1 C6 H6 120.1
C2 C3 C4 121.3(3)
C2 C3 S1 128.6(2)
C4 C3 S1 110.0(2)
C5 C4 N1 124.9(3)
C5 C4 C3 119.9(3)
N1 C4 C3 115.2(3)
C6 C5 C4 119.0(3)
C6 C5 H5 120.5
C4 C5 H5 120.5
N1 C7 S2 126.2(2)
N1 C7 S1 117.4(2)
S2 C7 S1 116.46(18)
C7 S2 C8 100.09(15)
S2 C8 H8A 109.5
S2 C8 H8B 109.5
H8A C8 H8B 109.5
S2 C8 H8C 109.5
H8A C8 H8C 109.5
H8B C8 H8C 109.5

loop_
_geom_bond_atom_site_label_1
_geom_bond_atom_site_label_2
_geom_bond_distance
S1 C3 1.730(3)
S1 C7 1.760(3)
N1 C7 1.286(4)
N1 C4 1.396(4)
C2 C1 1.362(4)
C2 C3 1.395(4)
C2 H2 0.9500
C1 C6 1.400(4)
C1 Br1 1.909(3)
C6 C5 1.379(4)
C6 H6 0.9500
C3 C4 1.402(4)
C4 C5 1.391(4)
C5 H5 0.9500
C7 S2 1.744(3)
S2 C8 1.805(3)
C8 H8A 0.9800
C8 H8B 0.9800
C8 H8C 0.9800

loop_
_geom_torsion_atom_site_label_1
_geom_torsion_atom_site_label_2
_geom_torsion_atom_site_label_3
_geom_torsion_atom_site_label_4
_geom_torsion
C3 C2 C1 C6 -0.9(5)
C3 C2 C1 Br1 178.1(3)
C2 C1 C6 C5 1.0(5)
Br1 C1 C6 C5 -178.1(2)
C1 C2 C3 C4 0.3(5)
C1 C2 C3 S1 179.3(3)
C7 S1 C3 C2 -178.8(4)
C7 S1 C3 C4 0.2(2)
C7 N1 C4 C5 178.5(3)
C7 N1 C4 C3 -0.4(4)
C2 C3 C4 C5 0.2(5)
S1 C3 C4 C5 -178.9(2)
C2 C3 C4 N1 179.2(3)
S1 C3 C4 N1 0.1(3)
C1 C6 C5 C4 -0.4(4)
N1 C4 C5 C6 -179.0(3)
C3 C4 C5 C6 -0.1(4)
C4 N1 C7 S2 -178.1(2)
C4 N1 C7 S1 0.6(3)
C3 S1 C7 N1 -0.5(3)
C3 S1 C7 S2 178.36(19)
N1 C7 S2 C8 -6.0(3)
S1 C7 S2 C8 175.2(2)

loop_
_cod_related_entry_id
_cod_related_entry_database
_cod_related_entry_code
1 ChemSpider 16434209
